data_4317852
loop_
_publ_author_name
'Hershel Jude'
'Jeanette A. Krause Bauer'
'William B. Connick'

_publ_contact_author 'Dr. Jeanette A. Krause Bauer'
_publ_contact_author_address
;     Department of Chemistry
        University of Cincinnati
        PO Box 210172
        Cincinnati, OHIO 45221-0172
;
_publ_contact_author_email jeanette.krause@uc.edu
_publ_contact_author_fax '513 556 9239'
_publ_contact_author_phone '513 556 9226'
_publ_section_title
;
 Synthesis, Structures, and Emissive Properties of Platinum(II) Complexes
 with a Cyclometallating Aryldiamine Ligand
;
_journal_name_full 'Inorganic Chemistry'
_journal_page_first 2275
_journal_page_last 2281
_journal_paper_doi 10.1021/ic0108991
_journal_volume 41
_journal_year 2002
_chemical_compound_source 'see text'
_chemical_formula_sum 'C18 H27 Cl N2 Pt'
_chemical_formula_weight 501.96
_chemical_name_systematic
;
   {1,3-bis(piperdylmethyl)benzene}platinium(II) chloride
;
_space_group_IT_number 2
_symmetry_cell_setting triclinic
_symmetry_space_group_name_Hall '-P 1'
_symmetry_space_group_name_H-M 'P -1'
_atom_sites_solution_hydrogens mixed
_atom_sites_solution_primary direct
_atom_sites_solution_secondary difmap
_audit_creation_method SHELXL
_cell_angle_alpha 75.09(3)
_cell_angle_beta 76.14(3)
_cell_angle_gamma 71.00(3)
_cell_formula_units_Z 4
_cell_length_a 9.897(2)
_cell_length_b 10.191(2)
_cell_length_c 19.174(4)
_cell_measurement_reflns_used 40
_cell_measurement_temperature 298(2)
_cell_measurement_theta_max 15.0
_cell_measurement_theta_min 5.0
_cell_volume 1741.1(7)
_computing_cell_refinement 'P3/P4-PC v4.27'
_computing_data_collection 'P3/P4-PC v4.27'
_computing_data_reduction 'XDISK v4.27'
_computing_molecular_graphics 'SHELXTL v5.03'
_computing_publication_material 'SHELXTL v5.03'
_computing_structure_refinement 'SHELXTL v5.03'
_computing_structure_solution 'SHELXTL v5.03'
_diffrn_ambient_temperature 298(2)
_diffrn_measurement_device_type 'Siemens P3'
_diffrn_measurement_method '\q--2\q scans'
_diffrn_radiation_monochromator graphite
_diffrn_radiation_source 'normal-focus sealed tube'
_diffrn_radiation_type MoK\a
_diffrn_radiation_wavelength 0.71073
_diffrn_reflns_av_R_equivalents 0.0168
_diffrn_reflns_av_sigmaI/netI 0.0304
_diffrn_reflns_limit_h_max 12
_diffrn_reflns_limit_h_min 0
_diffrn_reflns_limit_k_max 13
_diffrn_reflns_limit_k_min -12
_diffrn_reflns_limit_l_max 24
_diffrn_reflns_limit_l_min -24
_diffrn_reflns_number 8506
_diffrn_reflns_theta_max 27.56
_diffrn_reflns_theta_min 2.16
_diffrn_standards_decay_% 'see _exptl_special_details'
_diffrn_standards_interval_count 300
_diffrn_standards_number 3
_exptl_absorpt_coefficient_mu 8.211
_exptl_absorpt_correction_T_max 0.4581
_exptl_absorpt_correction_T_min 0.3181
_exptl_absorpt_correction_type psi-scan
_exptl_absorpt_process_details 'North, Acta Cryst (1968) A24, 351-359'
_exptl_crystal_colour colorless
_exptl_crystal_density_diffrn 1.915
_exptl_crystal_density_meas ?
_exptl_crystal_description 'rectangular plate'
_exptl_crystal_F_000 976
_exptl_crystal_size_max 0.45
_exptl_crystal_size_mid 0.15
_exptl_crystal_size_min 0.10
_refine_diff_density_max 0.708
_refine_diff_density_min -1.028
_refine_diff_density_rms 0.127
_refine_ls_extinction_method none
_refine_ls_goodness_of_fit_ref 1.088
_refine_ls_hydrogen_treatment constr
_refine_ls_matrix_type full
_refine_ls_number_parameters 397
_refine_ls_number_reflns 8038
_refine_ls_number_restraints 0
_refine_ls_restrained_S_all 1.062
_refine_ls_R_factor_all 0.0451
_refine_ls_R_factor_gt 0.0275
_refine_ls_shift/su_max 0.004
_refine_ls_shift/su_mean 0.000
_refine_ls_structure_factor_coef Fsqd
_refine_ls_weighting_details 'calc w=1/[\s^2^(Fo^2^)+(0.0314P)^2^+0.1584P] where P=(Fo^2^+2Fc^2^)/3'
_refine_ls_weighting_scheme calc
_refine_ls_wR_factor_gt 0.0566
_refine_ls_wR_factor_ref 0.0630
_reflns_number_gt 6260
_reflns_number_total 8039
_reflns_threshold_expression >2sigma(I)
_cod_data_source_file ic0108991_3.cif
_cod_data_source_block 2
_cod_depositor_comments
;
The following automatic conversions were performed:

'_symmetry_cell_setting' value 'Triclinic' changed to 'triclinic'
according to the built-in table from CIF Core dictionary named
'cif_core.dic' version 2.4.1 from 2010-06-29.

Automatic conversion script
Id: cif_fix_values 1646 2011-03-28 12:23:43Z adriana 

The following automatic conversions were performed:

'_exptl_crystal_density_meas' value 'not measured' was changed to '?'
- the value is perceived as not measured.

Automatic conversion script
Id: cif_fix_values 3008 2015-01-20 13:52:24Z robertas 
;
_cod_original_cell_volume 1741.2(6)
_cod_database_code 4317852

loop_
_symmetry_equiv_pos_as_xyz
'x, y, z'
'-x, -y, -z'

loop_
_atom_site_aniso_label
_atom_site_aniso_U_11
_atom_site_aniso_U_22
_atom_site_aniso_U_33
_atom_site_aniso_U_23
_atom_site_aniso_U_13
_atom_site_aniso_U_12
Pt1 0.03580(11) 0.02736(8) 0.02550(10) -0.00448(6) -0.00387(8) -0.01200(7)
Cl1 0.0694(9) 0.0302(5) 0.0414(7) -0.0008(5) -0.0101(6) -0.0210(5)
N1A 0.034(2) 0.030(2) 0.028(2) -0.0035(14) -0.007(2) -0.0092(15)
N2A 0.036(2) 0.036(2) 0.028(2) -0.006(2) -0.004(2) -0.014(2)
C1A 0.027(2) 0.032(2) 0.033(3) -0.008(2) 0.000(2) -0.009(2)
C2A 0.029(2) 0.034(2) 0.039(3) -0.013(2) -0.001(2) -0.011(2)
C3A 0.038(3) 0.033(2) 0.050(3) -0.016(2) -0.003(2) -0.009(2)
C4A 0.037(3) 0.023(2) 0.062(4) -0.006(2) -0.008(2) -0.007(2)
C5A 0.035(3) 0.029(2) 0.044(3) 0.003(2) -0.005(2) -0.005(2)
C6A 0.033(2) 0.029(2) 0.030(2) -0.005(2) -0.003(2) -0.006(2)
C7A 0.047(3) 0.030(2) 0.031(3) -0.004(2) -0.009(2) -0.004(2)
C8A 0.036(3) 0.043(2) 0.035(3) -0.008(2) -0.010(2) -0.016(2)
C9A 0.049(3) 0.047(3) 0.035(3) -0.012(2) -0.010(2) -0.019(2)
C10A 0.051(3) 0.045(3) 0.029(3) -0.014(2) -0.003(2) -0.009(2)
C11A 0.035(3) 0.046(3) 0.038(3) -0.007(2) 0.000(2) -0.009(2)
C12A 0.034(3) 0.039(2) 0.033(3) -0.005(2) -0.010(2) -0.012(2)
C13A 0.048(3) 0.044(2) 0.034(3) -0.013(2) -0.004(2) -0.020(2)
C14A 0.045(3) 0.051(3) 0.034(3) -0.004(2) -0.010(2) -0.012(2)
C15A 0.075(4) 0.063(3) 0.024(3) -0.009(2) -0.004(3) -0.019(3)
C16A 0.073(5) 0.089(4) 0.035(3) -0.015(3) 0.011(3) -0.034(4)
C17A 0.044(3) 0.084(4) 0.049(4) -0.028(3) 0.010(3) -0.020(3)
C18A 0.031(3) 0.058(3) 0.045(3) -0.017(2) 0.002(2) -0.014(2)
Pt2 0.03168(11) 0.02856(8) 0.02557(10) -0.00391(7) -0.00503(8) -0.00477(7)
Cl2 0.0608(9) 0.0495(7) 0.0327(7) -0.0146(5) -0.0032(6) 0.0010(6)
N1B 0.030(2) 0.033(2) 0.024(2) -0.0071(14) -0.005(2) -0.0079(14)
N2B 0.031(2) 0.036(2) 0.024(2) -0.0011(14) -0.007(2) -0.0094(15)
C1B 0.028(2) 0.035(2) 0.027(2) -0.005(2) -0.006(2) -0.010(2)
C2B 0.028(2) 0.033(2) 0.028(2) -0.004(2) -0.002(2) -0.009(2)
C3B 0.037(3) 0.034(2) 0.037(3) -0.010(2) -0.002(2) -0.012(2)
C4B 0.052(3) 0.046(2) 0.027(3) -0.016(2) 0.003(2) -0.020(2)
C5B 0.046(3) 0.041(2) 0.029(3) 0.002(2) -0.008(2) -0.019(2)
C6B 0.039(3) 0.031(2) 0.030(2) -0.003(2) -0.008(2) -0.010(2)
C7B 0.063(4) 0.030(2) 0.032(3) 0.000(2) -0.016(2) -0.010(2)
C8B 0.032(3) 0.040(2) 0.044(3) -0.002(2) -0.013(2) -0.011(2)
C9B 0.041(3) 0.047(3) 0.068(4) -0.001(3) -0.016(3) -0.020(2)
C10B 0.060(4) 0.034(2) 0.053(3) -0.007(2) -0.013(3) -0.015(2)
C11B 0.046(3) 0.029(2) 0.054(3) -0.003(2) -0.012(3) -0.002(2)
C12B 0.034(3) 0.029(2) 0.051(3) -0.003(2) -0.002(2) -0.003(2)
C13B 0.035(3) 0.034(2) 0.033(3) -0.004(2) 0.000(2) -0.007(2)
C14B 0.030(3) 0.053(3) 0.030(3) -0.001(2) -0.002(2) -0.016(2)
C15B 0.057(4) 0.049(3) 0.042(3) 0.003(2) -0.004(3) -0.028(3)
C16B 0.074(4) 0.055(3) 0.035(3) 0.010(2) -0.007(3) -0.025(3)
C17B 0.065(4) 0.047(3) 0.033(3) 0.004(2) -0.021(3) -0.009(3)
C18B 0.049(3) 0.041(2) 0.031(3) -0.006(2) -0.015(2) -0.010(2)

loop_
_atom_site_label
_atom_site_type_symbol
_atom_site_fract_x
_atom_site_fract_y
_atom_site_fract_z
_atom_site_U_iso_or_equiv
_atom_site_thermal_displace_type
_atom_site_occupancy
_atom_site_calc_flag
_atom_site_refinement_flags
_atom_site_disorder_group
Pt1 Pt 0.54391(2) 0.28044(2) 0.769479(9) 0.02915(5) Uani 1 d . .
Cl1 Cl 0.5615(2) 0.02936(11) 0.80551(7) 0.0463(3) Uani 1 d . .
N1A N 0.6119(4) 0.2843(3) 0.6559(2) 0.0307(8) Uani 1 d . .
N2A N 0.4771(4) 0.3347(4) 0.8734(2) 0.0328(8) Uani 1 d . .
C1A C 0.5387(5) 0.4755(4) 0.7390(3) 0.0314(9) Uani 1 d . .
C2A C 0.5220(5) 0.5527(4) 0.7923(3) 0.0336(10) Uani 1 d . .
C3A C 0.5163(5) 0.6961(5) 0.7704(3) 0.0396(11) Uani 1 d . .
H3A H 0.5033(5) 0.7502(5) 0.8051(3) 0.048 Uiso 1 calc R .
C4A C 0.5302(5) 0.7565(4) 0.6972(3) 0.0417(12) Uani 1 d . .
H4A H 0.5264(5) 0.8518(4) 0.6829(3) 0.050 Uiso 1 calc R .
C5A C 0.5498(5) 0.6778(4) 0.6436(3) 0.0389(11) Uani 1 d . .
H5A H 0.5605(5) 0.7199(4) 0.5942(3) 0.047 Uiso 1 calc R .
C6A C 0.5531(5) 0.5353(4) 0.6656(3) 0.0323(10) Uani 1 d . .
C7A C 0.5654(6) 0.4372(4) 0.6156(3) 0.0375(11) Uani 1 d . .
H7A H 0.6361(6) 0.4529(4) 0.5719(3) 0.045 Uiso 1 calc R .
H7B H 0.4726(6) 0.4565(4) 0.6009(3) 0.045 Uiso 1 calc R .
C8A C 0.5499(5) 0.1953(5) 0.6275(3) 0.0362(10) Uani 1 d . .
H8A H 0.4459(5) 0.2371(5) 0.6309(3) 0.043 Uiso 1 calc R .
H8B H 0.5663(5) 0.1016(5) 0.6582(3) 0.043 Uiso 1 calc R .
C9A C 0.6161(6) 0.1820(5) 0.5487(3) 0.0411(11) Uani 1 d . .
H9A H 0.5739(6) 0.1225(5) 0.5335(3) 0.049 Uiso 1 calc R .
H9B H 0.5938(6) 0.2747(5) 0.5172(3) 0.049 Uiso 1 calc R .
C10A C 0.7791(6) 0.1187(5) 0.5403(3) 0.0425(12) Uani 1 d . .
H10A H 0.8198(6) 0.1158(5) 0.4892(3) 0.051 Uiso 1 calc R .
H10B H 0.8018(6) 0.0226(5) 0.5682(3) 0.051 Uiso 1 calc R .
C11A C 0.8452(5) 0.2085(5) 0.5677(3) 0.0415(11) Uani 1 d . .
H11A H 0.9481(5) 0.1628(5) 0.5668(3) 0.050 Uiso 1 calc R .
H11B H 0.8339(5) 0.3004(5) 0.5353(3) 0.050 Uiso 1 calc R .
C12A C 0.7722(5) 0.2277(5) 0.6453(3) 0.0344(10) Uani 1 d . .
H12A H 0.7973(5) 0.1370(5) 0.6782(3) 0.041 Uiso 1 calc R .
H12B H 0.8113(5) 0.2913(5) 0.6592(3) 0.041 Uiso 1 calc R .
C13A C 0.5239(6) 0.4661(5) 0.8675(3) 0.0398(11) Uani 1 d . .
H13A H 0.4587(6) 0.5218(5) 0.9026(3) 0.048 Uiso 1 calc R .
H13B H 0.6209(6) 0.4382(5) 0.8788(3) 0.048 Uiso 1 calc R .
C14A C 0.5418(6) 0.2184(5) 0.9332(3) 0.0443(12) Uani 1 d . .
H14A H 0.6459(6) 0.2032(5) 0.9242(3) 0.053 Uiso 1 calc R .
H14B H 0.5239(6) 0.1313(5) 0.9315(3) 0.053 Uiso 1 calc R .
C15A C 0.4791(7) 0.2530(6) 1.0089(3) 0.0550(15) Uani 1 d . .
H15A H 0.5211(7) 0.1740(6) 1.0454(3) 0.066 Uiso 1 calc R .
H15B H 0.5048(7) 0.3350(6) 1.0123(3) 0.066 Uiso 1 calc R .
C16A C 0.3169(7) 0.2827(7) 1.0249(3) 0.066(2) Uani 1 d . .
H16A H 0.2798(7) 0.3105(7) 1.0721(3) 0.080 Uiso 1 calc R .
H16B H 0.2914(7) 0.1973(7) 1.0272(3) 0.080 Uiso 1 calc R .
C17A C 0.2480(6) 0.3988(7) 0.9666(3) 0.059(2) Uani 1 d . .
H17A H 0.2607(6) 0.4875(7) 0.9696(3) 0.071 Uiso 1 calc R .
H17B H 0.1447(6) 0.4090(7) 0.9754(3) 0.071 Uiso 1 calc R .
C18A C 0.3142(5) 0.3675(6) 0.8902(3) 0.0446(12) Uani 1 d . .
H18A H 0.2869(5) 0.2877(6) 0.8851(3) 0.054 Uiso 1 calc R .
H18B H 0.2735(5) 0.4486(6) 0.8544(3) 0.054 Uiso 1 calc R .
Pt2 Pt 0.04275(2) 0.30041(2) 0.767179(9) 0.02978(5) Uani 1 d . .
Cl2 Cl -0.0758(2) 0.38039(13) 0.88081(7) 0.0513(3) Uani 1 d . .
N1B N 0.0246(4) 0.5008(4) 0.6991(2) 0.0289(8) Uani 1 d . .
N2B N 0.0928(4) 0.0825(4) 0.8095(2) 0.0309(8) Uani 1 d . .
C1B C 0.1318(5) 0.2386(4) 0.6774(2) 0.0299(9) Uani 1 d . .
C2B C 0.2020(5) 0.0964(4) 0.6771(2) 0.0300(9) Uani 1 d . .
C3B C 0.2622(5) 0.0526(4) 0.6113(3) 0.0356(10) Uani 1 d . .
H3B H 0.3071(5) -0.0427(4) 0.6106(3) 0.043 Uiso 1 calc R .
C4B C 0.2554(6) 0.1514(5) 0.5458(3) 0.0398(11) Uani 1 d . .
H4B H 0.2966(6) 0.1215(5) 0.5016(3) 0.048 Uiso 1 calc R .
C5B C 0.1880(5) 0.2942(5) 0.5458(3) 0.0385(11) Uani 1 d . .
H5B H 0.1864(5) 0.3600(5) 0.5020(3) 0.046 Uiso 1 calc R .
C6B C 0.1231(5) 0.3374(4) 0.6117(3) 0.0332(10) Uani 1 d . .
C7B C 0.0315(6) 0.4834(4) 0.6224(3) 0.0423(12) Uani 1 d . .
H7C H -0.0657(6) 0.4984(4) 0.6139(3) 0.051 Uiso 1 calc R .
H7D H 0.0725(6) 0.5536(4) 0.5872(3) 0.051 Uiso 1 calc R .
C8B C 0.1512(5) 0.5444(5) 0.7048(3) 0.0385(11) Uani 1 d . .
H8C H 0.2397(5) 0.4736(5) 0.6901(3) 0.046 Uiso 1 calc R .
H8D H 0.1469(5) 0.5462(5) 0.7556(3) 0.046 Uiso 1 calc R .
C9B C 0.1589(6) 0.6891(5) 0.6581(3) 0.0509(14) Uani 1 d . .
H9C H 0.2368(6) 0.7147(5) 0.6689(3) 0.061 Uiso 1 calc R .
H9D H 0.1805(6) 0.6836(5) 0.6067(3) 0.061 Uiso 1 calc R .
C10B C 0.0175(6) 0.8021(5) 0.6728(3) 0.0482(13) Uani 1 d . .
H10C H 0.0078(6) 0.8231(5) 0.7206(3) 0.058 Uiso 1 calc R .
H10D H 0.0200(6) 0.8879(5) 0.6366(3) 0.058 Uiso 1 calc R .
C11B C -0.1131(6) 0.7580(5) 0.6705(3) 0.0455(13) Uani 1 d . .
H11C H -0.1135(6) 0.7543(5) 0.6205(3) 0.055 Uiso 1 calc R .
H11D H -0.2010(6) 0.8277(5) 0.6868(3) 0.055 Uiso 1 calc R .
C12B C -0.1105(5) 0.6125(4) 0.7197(3) 0.0418(12) Uani 1 d . .
H12C H -0.1184(5) 0.6188(4) 0.7702(3) 0.050 Uiso 1 calc R .
H12D H -0.1938(5) 0.5857(4) 0.7161(3) 0.050 Uiso 1 calc R .
C13B C 0.2118(5) 0.0090(4) 0.7535(3) 0.0359(10) Uani 1 d . .
H13C H 0.3060(5) -0.0040(4) 0.7651(3) 0.043 Uiso 1 calc R .
H13D H 0.2017(5) -0.0836(4) 0.7557(3) 0.043 Uiso 1 calc R .
C14B C -0.0428(5) 0.0384(5) 0.8187(3) 0.0385(11) Uani 1 d . .
H14C H -0.0667(5) 0.0518(5) 0.7706(3) 0.046 Uiso 1 calc R .
H14D H -0.1220(5) 0.1002(5) 0.8461(3) 0.046 Uiso 1 calc R .
C15B C -0.0315(6) -0.1143(5) 0.8575(3) 0.0488(13) Uani 1 d . .
H15C H -0.1253(6) -0.1315(5) 0.8653(3) 0.059 Uiso 1 calc R .
H15D H 0.0369(6) -0.1774(5) 0.8266(3) 0.059 Uiso 1 calc R .
C16B C 0.0176(7) -0.1461(6) 0.9301(3) 0.057(2) Uani 1 d . .
H16C H 0.0311(7) -0.2456(6) 0.9517(3) 0.068 Uiso 1 calc R .
H16D H -0.0560(7) -0.0914(6) 0.9632(3) 0.068 Uiso 1 calc R .
C17B C 0.1589(6) -0.1097(5) 0.9196(3) 0.0501(14) Uani 1 d . .
H17C H 0.2347(6) -0.1713(5) 0.8906(3) 0.060 Uiso 1 calc R .
H17D H 0.1867(6) -0.1252(5) 0.9669(3) 0.060 Uiso 1 calc R .
C18B C 0.1438(6) 0.0437(5) 0.8814(3) 0.0400(11) Uani 1 d . .
H18C H 0.0760(6) 0.1045(5) 0.9135(3) 0.048 Uiso 1 calc R .
H18D H 0.2371(6) 0.0621(5) 0.8735(3) 0.048 Uiso 1 calc R .

loop_
_atom_type_symbol
_atom_type_description
_atom_type_scat_dispersion_real
_atom_type_scat_dispersion_imag
_atom_type_scat_source
C C 0.0033 0.0016 'International Tables Vol C Tables 4.2.6.8 and 6.1.1.4'
H H 0.0000 0.0000 'International Tables Vol C Tables 4.2.6.8 and 6.1.1.4'
N N 0.0061 0.0033 'International Tables Vol C Tables 4.2.6.8 and 6.1.1.4'
Cl Cl 0.1484 0.1585 'International Tables Vol C Tables 4.2.6.8 and 6.1.1.4'
Pt Pt -1.7033 8.3905 'International Tables Vol C Tables 4.2.6.8 and 6.1.1.4'

loop_
_geom_angle_atom_site_label_1
_geom_angle_atom_site_label_2
_geom_angle_atom_site_label_3
_geom_angle
_geom_angle_site_symmetry_1
_geom_angle_site_symmetry_3
_geom_angle_publ_flag
C1A Pt1 N2A 82.3(2) . . ?
C1A Pt1 N1A 82.0(2) . . ?
N2A Pt1 N1A 164.29(13) . . ?
C1A Pt1 Cl1 177.50(13) . . ?
N2A Pt1 Cl1 99.13(10) . . ?
N1A Pt1 Cl1 96.53(10) . . ?
C12A N1A C8A 109.4(3) . . ?
C12A N1A C7A 111.3(3) . . ?
C8A N1A C7A 109.1(3) . . ?
C12A N1A Pt1 105.5(3) . . ?
C8A N1A Pt1 113.4(3) . . ?
C7A N1A Pt1 108.1(3) . . ?
C18A N2A C14A 109.5(4) . . ?
C18A N2A C13A 110.6(4) . . ?
C14A N2A C13A 109.9(4) . . ?
C18A N2A Pt1 107.0(3) . . ?
C14A N2A Pt1 113.3(3) . . ?
C13A N2A Pt1 106.5(3) . . ?
C6A C1A C2A 122.0(4) . . ?
C6A C1A Pt1 119.5(3) . . ?
C2A C1A Pt1 118.6(3) . . ?
C1A C2A C3A 118.8(4) . . ?
C1A C2A C13A 113.8(4) . . ?
C3A C2A C13A 127.2(4) . . ?
C4A C3A C2A 119.6(4) . . ?
C3A C4A C5A 121.5(4) . . ?
C6A C5A C4A 118.9(5) . . ?
C1A C6A C5A 119.2(4) . . ?
C1A C6A C7A 114.8(4) . . ?
C5A C6A C7A 125.9(4) . . ?
C6A C7A N1A 109.4(4) . . ?
N1A C8A C9A 112.7(4) . . ?
C10A C9A C8A 111.1(4) . . ?
C9A C10A C11A 109.5(4) . . ?
C12A C11A C10A 111.0(4) . . ?
N1A C12A C11A 115.0(4) . . ?
C2A C13A N2A 110.2(4) . . ?
N2A C14A C15A 112.4(4) . . ?
C16A C15A C14A 111.5(5) . . ?
C15A C16A C17A 111.0(5) . . ?
C16A C17A C18A 111.6(5) . . ?
N2A C18A C17A 113.9(4) . . ?
C1B Pt2 N2B 82.5(2) . . ?
C1B Pt2 N1B 82.4(2) . . ?
N2B Pt2 N1B 164.75(14) . . ?
C1B Pt2 Cl2 178.76(14) . . ?
N2B Pt2 Cl2 97.82(11) . . ?
N1B Pt2 Cl2 97.36(11) . . ?
C12B N1B C8B 108.2(3) . . ?
C12B N1B C7B 109.2(4) . . ?
C8B N1B C7B 111.6(4) . . ?
C12B N1B Pt2 114.9(3) . . ?
C8B N1B Pt2 105.9(3) . . ?
C7B N1B Pt2 107.1(2) . . ?
C18B N2B C14B 109.6(4) . . ?
C18B N2B C13B 109.5(3) . . ?
C14B N2B C13B 110.1(4) . . ?
C18B N2B Pt2 112.7(3) . . ?
C14B N2B Pt2 107.3(3) . . ?
C13B N2B Pt2 107.5(2) . . ?
C2B C1B C6B 120.5(4) . . ?
C2B C1B Pt2 120.3(3) . . ?
C6B C1B Pt2 119.1(3) . . ?
C3B C2B C1B 119.6(4) . . ?
C3B C2B C13B 127.8(4) . . ?
C1B C2B C13B 112.4(4) . . ?
C2B C3B C4B 119.9(4) . . ?
C5B C4B C3B 120.8(4) . . ?
C6B C5B C4B 119.3(4) . . ?
C5B C6B C1B 119.9(4) . . ?
C5B C6B C7B 127.1(4) . . ?
C1B C6B C7B 112.9(4) . . ?
C6B C7B N1B 110.4(4) . . ?
N1B C8B C9B 114.2(4) . . ?
C10B C9B C8B 111.3(4) . . ?
C11B C10B C9B 112.6(4) . . ?
C10B C11B C12B 110.9(4) . . ?
N1B C12B C11B 112.3(4) . . ?
C2B C13B N2B 110.4(3) . . ?
N2B C14B C15B 114.5(4) . . ?
C16B C15B C14B 111.5(4) . . ?
C15B C16B C17B 110.1(4) . . ?
C16B C17B C18B 110.9(4) . . ?
N2B C18B C17B 114.3(4) . . ?

loop_
_geom_bond_atom_site_label_1
_geom_bond_atom_site_label_2
_geom_bond_distance
_geom_bond_site_symmetry_2
_geom_bond_publ_flag
Pt1 C1A 1.910(4) . ?
Pt1 N2A 2.101(4) . ?
Pt1 N1A 2.115(4) . ?
Pt1 Cl1 2.4317(12) . ?
N1A C12A 1.483(6) . ?
N1A C8A 1.508(5) . ?
N1A C7A 1.523(5) . ?
N2A C18A 1.507(6) . ?
N2A C14A 1.511(6) . ?
N2A C13A 1.523(5) . ?
C1A C6A 1.377(6) . ?
C1A C2A 1.392(6) . ?
C2A C3A 1.399(6) . ?
C2A C13A 1.484(6) . ?
C3A C4A 1.372(7) . ?
C4A C5A 1.402(7) . ?
C5A C6A 1.396(6) . ?
C6A C7A 1.512(6) . ?
C8A C9A 1.517(6) . ?
C9A C10A 1.515(7) . ?
C10A C11A 1.530(7) . ?
C11A C12A 1.522(6) . ?
C14A C15A 1.520(7) . ?
C15A C16A 1.503(8) . ?
C16A C17A 1.507(8) . ?
C17A C18A 1.524(7) . ?
Pt2 C1B 1.899(5) . ?
Pt2 N2B 2.094(3) . ?
Pt2 N1B 2.099(3) . ?
Pt2 Cl2 2.4196(15) . ?
N1B C12B 1.493(5) . ?
N1B C8B 1.494(6) . ?
N1B C7B 1.511(6) . ?
N2B C18B 1.495(6) . ?
N2B C14B 1.508(6) . ?
N2B C13B 1.528(5) . ?
C1B C2B 1.389(6) . ?
C1B C6B 1.398(6) . ?
C2B C3B 1.380(6) . ?
C2B C13B 1.512(6) . ?
C3B C4B 1.393(6) . ?
C4B C5B 1.389(6) . ?
C5B C6B 1.383(6) . ?
C6B C7B 1.505(6) . ?
C8B C9B 1.530(6) . ?
C9B C10B 1.514(7) . ?
C10B C11B 1.513(7) . ?
C11B C12B 1.536(6) . ?
C14B C15B 1.523(6) . ?
C15B C16B 1.506(7) . ?
C16B C17B 1.516(8) . ?
C17B C18B 1.521(6) . ?
